data_4318695
loop_
_publ_author_name
'Richard D. Adams'
'Burjor Captain'
'Wei Fu'
'Mark D. Smith'

_publ_section_title
;
 High Nuclearity Ruthenium-Tin Clusters from the Reactions of
 Triphenylstannane with Pentaruthenium Carbonyl Carbido Cluster Complexes
;
_journal_name_full 'Inorganic Chemistry'
_journal_page_first 5593
_journal_page_last 5601
_journal_paper_doi 10.1021/ic0204169
_journal_volume 41
_journal_year 2002
_chemical_formula_sum 'C36 H22 O11 Ru5 Sn'
_chemical_formula_weight 1254.58
_chemical_name_systematic
;
  ?
;
_space_group_IT_number 14
_symmetry_cell_setting monoclinic
_symmetry_space_group_name_Hall '-P 2yn'
_symmetry_space_group_name_H-M 'P 1 21/n 1'
_atom_sites_solution_hydrogens geom
_atom_sites_solution_primary direct
_atom_sites_solution_secondary difmap
_audit_creation_method SHELXL-97
_cell_angle_alpha 90.00
_cell_angle_beta 106.6430(10)
_cell_angle_gamma 90.00
_cell_formula_units_Z 4
_cell_length_a 12.3859(7)
_cell_length_b 18.8897(11)
_cell_length_c 17.2928(10)
_cell_measurement_reflns_used 8292
_cell_measurement_temperature 293(2)
_cell_measurement_theta_max 26.39
_cell_measurement_theta_min 2.38
_cell_volume 3876.4(4)
_computing_cell_refinement 'SAINT+ NT V6.02a (Bruker, 1998)'
_computing_data_collection 'SMART NT V5.619 (Bruker, 2000)'
_computing_data_reduction 'SAINT+ NT V6.02a'
_computing_molecular_graphics 'SHELXTL V5.1 (Sheldrick, 1997)'
_computing_publication_material 'SHELXTL V5.1'
_computing_structure_refinement 'SHELXL-97 (Sheldrick, 1997)'
_computing_structure_solution 'SHELXS-97 (Sheldrick, 1990)'
_diffrn_ambient_temperature 293(2)
_diffrn_measured_fraction_theta_full 0.999
_diffrn_measured_fraction_theta_max 0.999
_diffrn_measurement_device_type 'Bruker SMART APEX CCD diffractometer'
_diffrn_measurement_method 'omega scans'
_diffrn_radiation_monochromator graphite
_diffrn_radiation_source 'fine-focus sealed tube'
_diffrn_radiation_type MoK\a
_diffrn_radiation_wavelength 0.71073
_diffrn_reflns_av_R_equivalents 0.0430
_diffrn_reflns_av_sigmaI/netI 0.0372
_diffrn_reflns_limit_h_max 15
_diffrn_reflns_limit_h_min -15
_diffrn_reflns_limit_k_max 23
_diffrn_reflns_limit_k_min -23
_diffrn_reflns_limit_l_max 21
_diffrn_reflns_limit_l_min -21
_diffrn_reflns_number 35398
_diffrn_reflns_theta_full 26.39
_diffrn_reflns_theta_max 26.39
_diffrn_reflns_theta_min 1.63
_diffrn_standards_decay_% <1
_exptl_absorpt_coefficient_mu 2.590
_exptl_absorpt_correction_T_max 0.745
_exptl_absorpt_correction_T_min 0.346
_exptl_absorpt_correction_type SADABS
_exptl_absorpt_process_details '(SADABS, Bruker, 1997)'
_exptl_crystal_colour red
_exptl_crystal_density_diffrn 2.150
_exptl_crystal_density_method 'not measured'
_exptl_crystal_description bar
_exptl_crystal_F_000 2384
_refine_diff_density_max 0.618
_refine_diff_density_min -0.885
_refine_diff_density_rms 0.102
_refine_ls_extinction_coef 0.00095(3)
_refine_ls_extinction_expression Fc^*^=kFc[1+0.001xFc^2^\l^3^/sin(2\q)]^-1/4^
_refine_ls_extinction_method SHELXL
_refine_ls_goodness_of_fit_ref 1.002
_refine_ls_hydrogen_treatment mixed
_refine_ls_matrix_type full
_refine_ls_number_parameters 483
_refine_ls_number_reflns 7935
_refine_ls_number_restraints 0
_refine_ls_restrained_S_all 1.002
_refine_ls_R_factor_all 0.0272
_refine_ls_R_factor_gt 0.0225
_refine_ls_shift/su_max 0.002
_refine_ls_shift/su_mean 0.000
_refine_ls_structure_factor_coef Fsqd
_refine_ls_weighting_details
; calc
  [0.00000+1.00000exp(1.85(sin\q/\l)^2^)]/
    [\s^2^(Fo^2^)+0.0000+0.0000*P+(0.0198P)^2^+0.0000sin\q/\l]
  where P = 0.33333Fo^2^ + 0.66667Fc^2^
;
_refine_ls_weighting_scheme calc
_refine_ls_wR_factor_gt 0.0478
_refine_ls_wR_factor_ref 0.0486
_reflns_number_gt 6463
_reflns_number_total 7935
_reflns_threshold_expression >2sigma(I)
_cod_data_source_file ic0204169_3.cif
_cod_data_source_block rusnb1s
_cod_database_code 4318695

loop_
_symmetry_equiv_pos_as_xyz
'x, y, z'
'-x+1/2, y+1/2, -z+1/2'
'-x, -y, -z'
'x-1/2, -y-1/2, z-1/2'

loop_
_atom_site_label
_atom_site_type_symbol
_atom_site_fract_x
_atom_site_fract_y
_atom_site_fract_z
_atom_site_U_iso_or_equiv
_atom_site_adp_type
_atom_site_occupancy
_atom_site_symmetry_multiplicity
_atom_site_calc_flag
_atom_site_refinement_flags
_atom_site_disorder_assembly
_atom_site_disorder_group
Ru1 Ru 0.73942(2) 0.287137(13) 0.708576(15) 0.03364(6) Uani 1 1 d . . .
Ru2 Ru 0.57607(2) 0.205241(12) 0.600040(14) 0.03346(6) Uani 1 1 d . . .
Ru3 Ru 0.56352(2) 0.354244(13) 0.585297(14) 0.03393(6) Uani 1 1 d . . .
Ru4 Ru 0.55916(2) 0.358504(13) 0.748116(14) 0.03282(6) Uani 1 1 d . . .
Ru5 Ru 0.57576(2) 0.208139(12) 0.765380(14) 0.03088(6) Uani 1 1 d . . .
Sn1 Sn 0.370591(17) 0.163211(11) 0.755019(12) 0.03371(6) Uani 1 1 d . . .
O11 O 0.8475(2) 0.20024(18) 0.85801(18) 0.0869(10) Uani 1 1 d . . .
O12 O 0.8826(2) 0.40789(16) 0.8013(2) 0.0860(10) Uani 1 1 d . . .
O13 O 0.9068(3) 0.21107(17) 0.6385(2) 0.0883(10) Uani 1 1 d . . .
O21 O 0.6611(3) 0.05537(14) 0.63753(19) 0.0848(10) Uani 1 1 d . . .
O22 O 0.6933(3) 0.20035(16) 0.46817(19) 0.0936(11) Uani 1 1 d . . .
O23 O 0.3417(2) 0.16747(16) 0.49343(17) 0.0800(9) Uani 1 1 d . . .
O31 O 0.6021(3) 0.51322(13) 0.59581(17) 0.0737(8) Uani 1 1 d . . .
O32 O 0.5897(2) 0.35243(15) 0.41530(15) 0.0673(8) Uani 1 1 d . . .
O33 O 0.3103(2) 0.36759(14) 0.51475(16) 0.0608(7) Uani 1 1 d . . .
O51 O 0.6389(3) 0.05597(14) 0.80839(17) 0.0752(8) Uani 1 1 d . . .
O52 O 0.6082(2) 0.23245(14) 0.94218(14) 0.0601(7) Uani 1 1 d . . .
C1 C 0.5548(2) 0.28233(14) 0.67616(16) 0.0299(6) Uani 1 1 d . . .
C11 C 0.7910(3) 0.2276(2) 0.8027(2) 0.0532(9) Uani 1 1 d . . .
C12 C 0.8273(3) 0.36401(19) 0.7673(2) 0.0523(9) Uani 1 1 d . . .
C13 C 0.8441(3) 0.23994(19) 0.6630(2) 0.0526(9) Uani 1 1 d . . .
C21 C 0.6264(3) 0.11111(19) 0.6269(2) 0.0509(9) Uani 1 1 d . . .
C22 C 0.6465(4) 0.20379(18) 0.5154(2) 0.0549(10) Uani 1 1 d . . .
C23 C 0.4283(3) 0.18081(18) 0.5342(2) 0.0487(8) Uani 1 1 d . . .
C31 C 0.5885(3) 0.45381(18) 0.5942(2) 0.0487(8) Uani 1 1 d . . .
C32 C 0.5827(3) 0.35099(18) 0.4785(2) 0.0449(8) Uani 1 1 d . . .
C33 C 0.4043(3) 0.36255(16) 0.54089(19) 0.0404(7) Uani 1 1 d . . .
C41 C 0.6354(3) 0.43860(18) 0.8461(2) 0.0528(9) Uani 1 1 d . . .
H41 H 0.7104 0.4484 0.8728 0.063 Uiso 1 1 calc R . .
C42 C 0.5810(3) 0.47484(18) 0.7755(2) 0.0553(9) Uani 1 1 d . . .
H42 H 0.6195 0.5086 0.7545 0.066 Uiso 1 1 calc R . .
C43 C 0.4667(3) 0.45981(18) 0.7361(2) 0.0550(9) Uani 1 1 d . . .
H43 H 0.4304 0.4836 0.6887 0.066 Uiso 1 1 calc R . .
C44 C 0.4071(3) 0.40952(19) 0.7672(2) 0.0520(9) Uani 1 1 d . . .
H44 H 0.3313 0.4008 0.7419 0.062 Uiso 1 1 calc R . .
C45 C 0.4638(3) 0.37290(19) 0.8372(2) 0.0495(9) Uani 1 1 d . . .
H45 H 0.4263 0.3383 0.8578 0.059 Uiso 1 1 calc R . .
C46 C 0.5778(3) 0.38803(19) 0.8767(2) 0.0489(8) Uani 1 1 d . . .
H46 H 0.6146 0.3638 0.9237 0.059 Uiso 1 1 calc R . .
C51 C 0.6122(3) 0.11255(18) 0.7890(2) 0.0457(8) Uani 1 1 d . . .
C52 C 0.5937(3) 0.22487(17) 0.87441(19) 0.0408(7) Uani 1 1 d . . .
C61 C 0.3586(3) 0.11459(17) 0.86502(18) 0.0389(7) Uani 1 1 d . . .
C62 C 0.3343(3) 0.0432(2) 0.8652(2) 0.0623(10) Uani 1 1 d . . .
H62 H 0.3233 0.0172 0.8179 0.075 Uiso 1 1 calc R . .
C63 C 0.3259(4) 0.0097(2) 0.9342(3) 0.0839(14) Uani 1 1 d . . .
H63 H 0.3099 -0.0384 0.9331 0.101 Uiso 1 1 calc R . .
C64 C 0.3412(4) 0.0473(3) 1.0042(3) 0.0743(13) Uani 1 1 d . . .
H64 H 0.3356 0.0247 1.0506 0.089 Uiso 1 1 calc R . .
C65 C 0.3647(3) 0.1181(2) 1.0059(2) 0.0576(10) Uani 1 1 d . . .
H65 H 0.3750 0.1437 1.0533 0.069 Uiso 1 1 calc R . .
C66 C 0.3732(3) 0.15134(19) 0.93626(19) 0.0445(8) Uani 1 1 d . . .
H66 H 0.3890 0.1995 0.9377 0.053 Uiso 1 1 calc R . .
C71 C 0.2471(2) 0.24619(17) 0.72670(18) 0.0377(7) Uani 1 1 d . . .
C72 C 0.2012(3) 0.27368(19) 0.7846(2) 0.0484(8) Uani 1 1 d . . .
H72 H 0.2228 0.2550 0.8365 0.058 Uiso 1 1 calc R . .
C73 C 0.1237(3) 0.3286(2) 0.7665(2) 0.0583(10) Uani 1 1 d . . .
H73 H 0.0950 0.3470 0.8064 0.070 Uiso 1 1 calc R . .
C74 C 0.0895(3) 0.3559(2) 0.6901(2) 0.0545(9) Uani 1 1 d . . .
H74 H 0.0376 0.3928 0.6781 0.065 Uiso 1 1 calc R . .
C75 C 0.1318(3) 0.32856(19) 0.6313(2) 0.0522(9) Uani 1 1 d . . .
H75 H 0.1073 0.3464 0.5790 0.063 Uiso 1 1 calc R . .
C76 C 0.2105(3) 0.27467(18) 0.6491(2) 0.0445(8) Uani 1 1 d . . .
H76 H 0.2395 0.2572 0.6089 0.053 Uiso 1 1 calc R . .
C81 C 0.3038(3) 0.08339(17) 0.66478(18) 0.0439(8) Uani 1 1 d . . .
C82 C 0.3679(4) 0.03271(19) 0.6416(2) 0.0594(10) Uani 1 1 d . . .
H82 H 0.4456 0.0324 0.6646 0.071 Uiso 1 1 calc R . .
C83 C 0.3186(5) -0.0178(2) 0.5844(3) 0.0798(14) Uani 1 1 d . . .
H83 H 0.3636 -0.0510 0.5687 0.096 Uiso 1 1 calc R . .
C84 C 0.2050(5) -0.0193(2) 0.5511(3) 0.0861(16) Uani 1 1 d . . .
H84 H 0.1720 -0.0538 0.5132 0.103 Uiso 1 1 calc R . .
C85 C 0.1401(4) 0.0301(3) 0.5736(3) 0.0834(14) Uani 1 1 d . . .
H85 H 0.0623 0.0293 0.5510 0.100 Uiso 1 1 calc R . .
C86 C 0.1887(3) 0.0816(2) 0.6299(2) 0.0610(10) Uani 1 1 d . . .
H86 H 0.1432 0.1153 0.6443 0.073 Uiso 1 1 calc R . .
H1 H 0.716(3) 0.3462(18) 0.626(2) 0.068(11) Uiso 1 1 d . . .

loop_
_atom_site_aniso_label
_atom_site_aniso_U_11
_atom_site_aniso_U_22
_atom_site_aniso_U_33
_atom_site_aniso_U_23
_atom_site_aniso_U_13
_atom_site_aniso_U_12
Ru1 0.02976(13) 0.03709(14) 0.03348(13) 0.00327(10) 0.00813(10) -0.00029(10)
Ru2 0.04197(14) 0.03182(13) 0.02660(12) -0.00046(9) 0.00986(11) 0.00079(10)
Ru3 0.03755(14) 0.03278(13) 0.03015(13) 0.00620(10) 0.00758(11) 0.00076(10)
Ru4 0.03280(13) 0.03271(13) 0.03127(13) -0.00443(10) 0.00648(10) -0.00141(10)
Ru5 0.03204(13) 0.03419(13) 0.02555(12) 0.00450(9) 0.00684(10) 0.00002(10)
Sn1 0.03475(11) 0.03733(12) 0.02815(11) -0.00116(8) 0.00757(9) -0.00430(9)
O11 0.0462(16) 0.129(3) 0.074(2) 0.0558(19) -0.0002(15) 0.0090(17)
O12 0.0544(17) 0.071(2) 0.126(3) -0.0401(19) 0.0166(18) -0.0168(15)
O13 0.068(2) 0.091(2) 0.120(3) -0.0229(19) 0.048(2) 0.0112(16)
O21 0.121(3) 0.0502(17) 0.097(2) 0.0189(16) 0.054(2) 0.0358(17)
O22 0.164(3) 0.071(2) 0.076(2) -0.0066(16) 0.083(2) -0.005(2)
O23 0.0630(19) 0.092(2) 0.0649(19) -0.0008(16) -0.0139(15) -0.0119(16)
O31 0.098(2) 0.0386(15) 0.077(2) 0.0085(13) 0.0134(17) -0.0110(14)
O32 0.0623(17) 0.102(2) 0.0402(15) 0.0090(14) 0.0188(13) -0.0021(15)
O33 0.0435(15) 0.0727(18) 0.0639(17) 0.0026(13) 0.0116(13) 0.0066(13)
O51 0.100(2) 0.0478(16) 0.0748(19) 0.0222(14) 0.0199(17) 0.0224(15)
O52 0.0707(18) 0.0783(18) 0.0280(13) 0.0014(12) 0.0087(12) -0.0133(14)
C1 0.0298(15) 0.0331(15) 0.0259(14) 0.0024(11) 0.0065(12) -0.0001(12)
C11 0.041(2) 0.067(2) 0.048(2) 0.0128(18) 0.0067(17) 0.0032(17)
C12 0.0379(19) 0.048(2) 0.069(2) -0.0081(18) 0.0106(18) -0.0018(16)
C13 0.049(2) 0.052(2) 0.060(2) -0.0004(18) 0.0212(19) 0.0019(17)
C21 0.065(2) 0.043(2) 0.053(2) 0.0060(16) 0.0293(19) 0.0097(18)
C22 0.088(3) 0.044(2) 0.041(2) -0.0048(16) 0.031(2) -0.0051(18)
C23 0.057(2) 0.046(2) 0.0375(19) 0.0003(15) 0.0040(17) -0.0008(17)
C31 0.053(2) 0.043(2) 0.045(2) 0.0098(15) 0.0052(16) -0.0001(16)
C32 0.0407(19) 0.054(2) 0.0394(19) 0.0060(16) 0.0108(15) -0.0006(15)
C33 0.049(2) 0.0380(17) 0.0337(17) 0.0045(13) 0.0115(15) 0.0026(15)
C41 0.053(2) 0.051(2) 0.051(2) -0.0217(17) 0.0097(18) -0.0139(17)
C42 0.072(3) 0.0357(19) 0.060(2) -0.0133(17) 0.021(2) -0.0107(18)
C43 0.065(2) 0.042(2) 0.053(2) -0.0050(17) 0.0097(19) 0.0164(18)
C44 0.044(2) 0.053(2) 0.059(2) -0.0197(18) 0.0139(17) 0.0087(17)
C45 0.054(2) 0.050(2) 0.051(2) -0.0154(17) 0.0257(18) -0.0040(17)
C46 0.058(2) 0.050(2) 0.0362(18) -0.0127(15) 0.0090(16) -0.0013(17)
C51 0.052(2) 0.045(2) 0.0394(19) 0.0093(15) 0.0128(16) 0.0059(16)
C52 0.0391(18) 0.0469(19) 0.0341(18) 0.0050(14) 0.0070(14) -0.0056(14)
C61 0.0355(17) 0.0454(18) 0.0371(17) 0.0027(14) 0.0123(14) -0.0036(14)
C62 0.083(3) 0.054(2) 0.056(2) 0.0010(18) 0.031(2) -0.011(2)
C63 0.124(4) 0.055(3) 0.089(4) 0.023(2) 0.058(3) -0.001(3)
C64 0.072(3) 0.101(4) 0.059(3) 0.038(3) 0.031(2) 0.016(3)
C65 0.045(2) 0.092(3) 0.0350(19) 0.0044(19) 0.0112(16) -0.001(2)
C66 0.0354(17) 0.059(2) 0.0380(18) 0.0009(15) 0.0093(14) -0.0056(15)
C71 0.0334(16) 0.0438(18) 0.0336(17) 0.0001(13) 0.0060(13) -0.0051(14)
C72 0.0437(19) 0.068(2) 0.0326(18) 0.0007(16) 0.0099(15) 0.0084(17)
C73 0.051(2) 0.079(3) 0.045(2) -0.0062(19) 0.0147(18) 0.014(2)
C74 0.044(2) 0.058(2) 0.055(2) -0.0023(18) 0.0048(17) 0.0132(17)
C75 0.051(2) 0.059(2) 0.042(2) 0.0094(17) 0.0054(17) 0.0055(18)
C76 0.0431(19) 0.056(2) 0.0351(18) 0.0002(15) 0.0121(15) 0.0023(16)
C81 0.055(2) 0.0422(19) 0.0325(17) -0.0006(14) 0.0099(15) -0.0130(16)
C82 0.069(3) 0.050(2) 0.056(2) -0.0086(18) 0.014(2) -0.0071(19)
C83 0.124(4) 0.049(2) 0.067(3) -0.017(2) 0.028(3) -0.008(3)
C84 0.128(5) 0.060(3) 0.054(3) -0.016(2) 0.001(3) -0.031(3)
C85 0.080(3) 0.082(3) 0.066(3) -0.010(2) -0.014(2) -0.028(3)
C86 0.058(2) 0.065(3) 0.053(2) -0.0102(19) 0.0047(19) -0.014(2)

loop_
_atom_type_symbol
_atom_type_description
_atom_type_scat_dispersion_real
_atom_type_scat_dispersion_imag
_atom_type_scat_source
C C 0.0033 0.0016 'International Tables Vol C Tables 4.2.6.8 and 6.1.1.4'
H H 0.0000 0.0000 'International Tables Vol C Tables 4.2.6.8 and 6.1.1.4'
O O 0.0106 0.0060 'International Tables Vol C Tables 4.2.6.8 and 6.1.1.4'
Ru Ru -1.2594 0.8363 'International Tables Vol C Tables 4.2.6.8 and 6.1.1.4'
Sn Sn -0.6537 1.4246 'International Tables Vol C Tables 4.2.6.8 and 6.1.1.4'

loop_
_geom_angle_atom_site_label_1
_geom_angle_atom_site_label_2
_geom_angle_atom_site_label_3
_geom_angle
_geom_angle_site_symmetry_1
_geom_angle_site_symmetry_3
_geom_angle_publ_flag
C13 Ru1 C12 102.77(15) . . ?
C13 Ru1 C11 88.62(16) . . ?
C12 Ru1 C11 89.69(16) . . ?
C13 Ru1 C1 130.76(14) . . ?
C12 Ru1 C1 123.88(13) . . ?
C11 Ru1 C1 105.10(13) . . ?
C13 Ru1 Ru2 84.91(11) . . ?
C12 Ru1 Ru2 164.45(11) . . ?
C11 Ru1 Ru2 104.14(11) . . ?
C1 Ru1 Ru2 46.03(7) . . ?
C13 Ru1 Ru4 170.01(11) . . ?
C12 Ru1 Ru4 83.12(10) . . ?
C11 Ru1 Ru4 99.58(11) . . ?
C1 Ru1 Ru4 41.52(7) . . ?
Ru2 Ru1 Ru4 87.527(10) . . ?
C13 Ru1 Ru3 111.01(11) . . ?
C12 Ru1 Ru3 104.67(11) . . ?
C11 Ru1 Ru3 151.79(11) . . ?
C1 Ru1 Ru3 46.75(7) . . ?
Ru2 Ru1 Ru3 59.793(9) . . ?
Ru4 Ru1 Ru3 59.322(9) . . ?
C13 Ru1 Ru5 121.27(11) . . ?
C12 Ru1 Ru5 123.67(11) . . ?
C11 Ru1 Ru5 60.68(11) . . ?
C1 Ru1 Ru5 44.63(7) . . ?
Ru2 Ru1 Ru5 60.165(9) . . ?
Ru4 Ru1 Ru5 59.479(9) . . ?
Ru3 Ru1 Ru5 91.333(10) . . ?
C21 Ru2 C22 89.09(15) . . ?
C21 Ru2 C23 96.36(16) . . ?
C22 Ru2 C23 96.29(16) . . ?
C21 Ru2 C1 127.44(13) . . ?
C22 Ru2 C1 132.92(13) . . ?
C23 Ru2 C1 106.20(13) . . ?
C21 Ru2 Ru1 103.30(12) . . ?
C22 Ru2 Ru1 96.94(12) . . ?
C23 Ru2 Ru1 156.40(11) . . ?
C1 Ru2 Ru1 51.09(8) . . ?
C21 Ru2 Ru3 163.95(12) . . ?
C22 Ru2 Ru3 88.31(10) . . ?
C23 Ru2 Ru3 99.66(10) . . ?
C1 Ru2 Ru3 47.95(8) . . ?
Ru1 Ru2 Ru3 61.355(9) . . ?
C21 Ru2 Ru5 82.38(10) . . ?
C22 Ru2 Ru5 154.07(13) . . ?
C23 Ru2 Ru5 108.94(11) . . ?
C1 Ru2 Ru5 45.63(8) . . ?
Ru1 Ru2 Ru5 61.762(9) . . ?
Ru3 Ru2 Ru5 93.171(9) . . ?
C31 Ru3 C33 94.39(14) . . ?
C31 Ru3 C32 92.68(14) . . ?
C33 Ru3 C32 90.79(13) . . ?
C31 Ru3 C1 128.27(13) . . ?
C33 Ru3 C1 94.90(12) . . ?
C32 Ru3 C1 137.85(13) . . ?
C31 Ru3 Ru2 166.51(10) . . ?
C33 Ru3 Ru2 98.17(9) . . ?
C32 Ru3 Ru2 92.06(10) . . ?
C1 Ru3 Ru2 45.79(8) . . ?
C31 Ru3 Ru4 86.61(10) . . ?
C33 Ru3 Ru4 94.94(9) . . ?
C32 Ru3 Ru4 174.26(10) . . ?
C1 Ru3 Ru4 41.93(8) . . ?
Ru2 Ru3 Ru4 87.412(9) . . ?
C31 Ru3 Ru1 107.76(10) . . ?
C33 Ru3 Ru1 144.39(9) . . ?
C32 Ru3 Ru1 114.93(10) . . ?
C1 Ru3 Ru1 49.49(7) . . ?
Ru2 Ru3 Ru1 58.852(8) . . ?
Ru4 Ru3 Ru1 60.051(9) . . ?
C1 Ru4 C43 132.84(13) . . ?
C1 Ru4 C45 129.14(12) . . ?
C43 Ru4 C45 65.99(14) . . ?
C1 Ru4 C44 124.14(12) . . ?
C43 Ru4 C44 36.89(13) . . ?
C45 Ru4 C44 36.70(13) . . ?
C1 Ru4 C46 144.83(12) . . ?
C43 Ru4 C46 77.36(13) . . ?
C45 Ru4 C46 36.97(12) . . ?
C44 Ru4 C46 66.13(13) . . ?
C1 Ru4 C42 149.38(13) . . ?
C43 Ru4 C42 36.94(13) . . ?
C45 Ru4 C42 77.83(13) . . ?
C44 Ru4 C42 66.47(14) . . ?
C46 Ru4 C42 64.89(13) . . ?
C1 Ru4 C41 157.88(13) . . ?
C43 Ru4 C41 65.54(14) . . ?
C45 Ru4 C41 65.67(13) . . ?
C44 Ru4 C41 77.80(13) . . ?
C46 Ru4 C41 35.77(12) . . ?
C42 Ru4 C41 35.99(13) . . ?
C1 Ru4 Ru3 47.94(8) . . ?
C43 Ru4 Ru3 95.04(10) . . ?
C45 Ru4 Ru3 149.59(10) . . ?
C44 Ru4 Ru3 114.73(10) . . ?
C46 Ru4 Ru3 165.50(9) . . ?
C42 Ru4 Ru3 101.62(10) . . ?
C41 Ru4 Ru3 129.78(10) . . ?
C1 Ru4 Ru1 50.25(8) . . ?
C43 Ru4 Ru1 143.77(11) . . ?
C45 Ru4 Ru1 146.73(10) . . ?
C44 Ru4 Ru1 174.10(9) . . ?
C46 Ru4 Ru1 119.35(9) . . ?
C42 Ru4 Ru1 117.20(10) . . ?
C41 Ru4 Ru1 107.91(10) . . ?
Ru3 Ru4 Ru1 60.627(9) . . ?
C1 Ru4 Ru5 45.63(8) . . ?
C43 Ru4 Ru5 152.97(11) . . ?
C45 Ru4 Ru5 94.95(9) . . ?
C44 Ru4 Ru5 117.00(10) . . ?
C46 Ru4 Ru5 99.20(9) . . ?
C42 Ru4 Ru5 161.66(10) . . ?
C41 Ru4 Ru5 125.68(10) . . ?
Ru3 Ru4 Ru5 93.114(9) . . ?
Ru1 Ru4 Ru5 61.159(8) . . ?
C52 Ru5 C51 89.49(14) . . ?
C52 Ru5 C1 126.90(13) . . ?
C51 Ru5 C1 142.56(13) . . ?
C52 Ru5 C11 84.70(13) . . ?
C51 Ru5 C11 85.16(13) . . ?
C1 Ru5 C11 89.42(11) . . ?
C52 Ru5 Sn1 87.52(10) . . ?
C51 Ru5 Sn1 82.66(11) . . ?
C1 Ru5 Sn1 104.93(8) . . ?
C11 Ru5 Sn1 165.60(8) . . ?
C52 Ru5 Ru4 85.48(10) . . ?
C51 Ru5 Ru4 169.84(11) . . ?
C1 Ru5 Ru4 41.42(8) . . ?
C11 Ru5 Ru4 85.59(8) . . ?
Sn1 Ru5 Ru4 105.891(10) . . ?
C52 Ru5 Ru2 169.03(10) . . ?
C51 Ru5 Ru2 97.48(10) . . ?
C1 Ru5 Ru2 45.20(8) . . ?
C11 Ru5 Ru2 87.44(8) . . ?
Sn1 Ru5 Ru2 101.718(10) . . ?
Ru4 Ru5 Ru2 86.287(9) . . ?
C52 Ru5 Ru1 111.27(10) . . ?
C51 Ru5 Ru1 114.83(10) . . ?
C1 Ru5 Ru1 48.94(8) . . ?
C11 Ru5 Ru1 40.65(8) . . ?
Sn1 Ru5 Ru1 153.470(11) . . ?
Ru4 Ru5 Ru1 59.363(8) . . ?
Ru2 Ru5 Ru1 58.073(8) . . ?
C71 Sn1 C61 106.74(12) . . ?
C71 Sn1 C81 104.17(13) . . ?
C61 Sn1 C81 103.38(12) . . ?
C71 Sn1 Ru5 112.99(8) . . ?
C61 Sn1 Ru5 112.69(8) . . ?
C81 Sn1 Ru5 115.90(9) . . ?
Ru4 C1 Ru2 170.71(16) . . ?
Ru4 C1 Ru5 92.95(11) . . ?
Ru2 C1 Ru5 89.17(11) . . ?
Ru4 C1 Ru3 90.13(11) . . ?
Ru2 C1 Ru3 86.26(10) . . ?
Ru5 C1 Ru3 169.62(15) . . ?
Ru4 C1 Ru1 88.23(11) . . ?
Ru2 C1 Ru1 82.87(10) . . ?
Ru5 C1 Ru1 86.43(10) . . ?
Ru3 C1 Ru1 83.76(10) . . ?
O11 C11 Ru1 162.0(3) . . ?
O11 C11 Ru5 119.2(3) . . ?
Ru1 C11 Ru5 78.67(12) . . ?
O12 C12 Ru1 177.3(3) . . ?
O13 C13 Ru1 177.7(4) . . ?
O21 C21 Ru2 173.7(3) . . ?
O22 C22 Ru2 175.8(4) . . ?
O23 C23 Ru2 177.9(3) . . ?
O31 C31 Ru3 177.0(3) . . ?
O32 C32 Ru3 175.9(3) . . ?
O33 C33 Ru3 179.9(4) . . ?
C46 C41 C42 120.1(3) . . ?
C46 C41 Ru4 71.06(19) . . ?
C42 C41 Ru4 71.26(19) . . ?
C41 C42 C43 119.3(4) . . ?
C41 C42 Ru4 72.7(2) . . ?
C43 C42 Ru4 70.04(19) . . ?
C44 C43 C42 121.1(3) . . ?
C44 C43 Ru4 72.1(2) . . ?
C42 C43 Ru4 73.0(2) . . ?
C45 C44 C43 118.6(3) . . ?
C45 C44 Ru4 71.12(19) . . ?
C43 C44 Ru4 70.99(19) . . ?
C44 C45 C46 120.3(3) . . ?
C44 C45 Ru4 72.2(2) . . ?
C46 C45 Ru4 72.66(19) . . ?
C41 C46 C45 120.5(3) . . ?
C41 C46 Ru4 73.2(2) . . ?
C45 C46 Ru4 70.36(18) . . ?
O51 C51 Ru5 175.3(3) . . ?
O52 C52 Ru5 176.7(3) . . ?
C66 C61 C62 117.5(3) . . ?
C66 C61 Sn1 123.3(2) . . ?
C62 C61 Sn1 119.2(2) . . ?
C63 C62 C61 121.3(4) . . ?
C64 C63 C62 120.1(4) . . ?
C65 C64 C63 120.1(4) . . ?
C64 C65 C66 119.5(4) . . ?
C61 C66 C65 121.6(4) . . ?
C72 C71 C76 117.6(3) . . ?
C72 C71 Sn1 121.4(2) . . ?
C76 C71 Sn1 121.0(2) . . ?
C71 C72 C73 121.2(3) . . ?
C74 C73 C72 120.2(3) . . ?
C73 C74 C75 119.8(3) . . ?
C74 C75 C76 120.4(3) . . ?
C75 C76 C71 120.9(3) . . ?
C82 C81 C86 117.7(3) . . ?
C82 C81 Sn1 124.3(3) . . ?
C86 C81 Sn1 117.9(3) . . ?
C81 C82 C83 121.0(4) . . ?
C84 C83 C82 120.6(5) . . ?
C85 C84 C83 119.2(4) . . ?
C84 C85 C86 120.7(4) . . ?
C81 C86 C85 120.7(4) . . ?

loop_
_geom_bond_atom_site_label_1
_geom_bond_atom_site_label_2
_geom_bond_distance
_geom_bond_site_symmetry_2
_geom_bond_publ_flag
Ru1 C13 1.918(4) . ?
Ru1 C12 1.921(4) . ?
Ru1 C11 1.930(4) . ?
Ru1 C1 2.195(3) . ?
Ru1 Ru2 2.7990(4) . ?
Ru1 Ru4 2.8538(4) . ?
Ru1 Ru3 2.8702(4) . ?
Ru1 Ru5 2.9054(3) . ?
Ru2 C21 1.897(4) . ?
Ru2 C22 1.908(4) . ?
Ru2 C23 1.915(4) . ?
Ru2 C1 2.030(3) . ?
Ru2 Ru3 2.8264(4) . ?
Ru2 Ru5 2.8608(4) . ?
Ru3 C31 1.905(4) . ?
Ru3 C33 1.907(4) . ?
Ru3 C32 1.930(4) . ?
Ru3 C1 2.103(3) . ?
Ru3 Ru4 2.8327(4) . ?
Ru4 C1 1.893(3) . ?
Ru4 C43 2.209(3) . ?
Ru4 C45 2.210(3) . ?
Ru4 C44 2.224(3) . ?
Ru4 C46 2.240(3) . ?
Ru4 C42 2.248(3) . ?
Ru4 C41 2.267(3) . ?
Ru4 Ru5 2.8573(4) . ?
Ru5 C52 1.861(3) . ?
Ru5 C51 1.878(3) . ?
Ru5 C1 2.045(3) . ?
Ru5 C11 2.584(4) . ?
Ru5 Sn1 2.6362(3) . ?
Sn1 C71 2.146(3) . ?
Sn1 C61 2.155(3) . ?
Sn1 C81 2.157(3) . ?
O11 C11 1.135(4) . ?
O12 C12 1.128(4) . ?
O13 C13 1.127(4) . ?
O21 C21 1.133(4) . ?
O22 C22 1.130(4) . ?
O23 C23 1.130(4) . ?
O31 C31 1.134(4) . ?
O32 C32 1.121(4) . ?
O33 C33 1.126(4) . ?
O51 C51 1.140(4) . ?
O52 C52 1.143(4) . ?
C41 C46 1.384(5) . ?
C41 C42 1.395(5) . ?
C42 C43 1.413(5) . ?
C43 C44 1.402(5) . ?
C44 C45 1.396(5) . ?
C45 C46 1.411(5) . ?
C61 C66 1.380(4) . ?
C61 C62 1.382(5) . ?
C62 C63 1.380(5) . ?
C63 C64 1.369(6) . ?
C64 C65 1.367(6) . ?
C65 C66 1.389(5) . ?
C71 C72 1.386(4) . ?
C71 C76 1.395(4) . ?
C72 C73 1.387(5) . ?
C73 C74 1.366(5) . ?
C74 C75 1.372(5) . ?
C75 C76 1.382(5) . ?
C81 C82 1.375(5) . ?
C81 C86 1.380(5) . ?
C82 C83 1.383(5) . ?
C83 C84 1.360(7) . ?
C84 C85 1.360(7) . ?
C85 C86 1.386(5) . ?
